data_7008230
loop_
_publ_author_name
'Long, De-Liang'
'K\"ogerler, Paul'
'Farrugia, Louis J.'
'Cronin, Leroy'

_publ_section_title
;
 Reactions of a {Mo16}-type polyoxometalate cluster with electrophiles:
 a synthetic, theoretical and magnetic investigation.
;
_journal_issue 8
_journal_name_full 'Dalton transactions (Cambridge, England : 2003)'
_journal_page_first 1372
_journal_page_last 1380
_journal_paper_doi 10.1039/b419301f
_journal_year 2005
_chemical_formula_moiety '1.5(C6 H14 N4 2+), 0.5(C7 H17 N5 2+), (H10 Mo7 Na2 O29 4+), 4(H2 O)'
_chemical_formula_sum 'C12.5 H47 Mo7 N8.5 Na2 O33'
_chemical_formula_weight 1562.65
_chemical_name_systematic
;
?
;
_space_group_IT_number 62
_symmetry_cell_setting orthorhombic
_symmetry_space_group_name_Hall '-P 2ac 2n'
_symmetry_space_group_name_H-M 'P n m a'
_atom_sites_solution_hydrogens geom
_atom_sites_solution_primary direct
_atom_sites_solution_secondary difmap
_audit_creation_method SHELXL-97
_cell_angle_alpha 90.00
_cell_angle_beta 90.00
_cell_angle_gamma 90.00
_cell_formula_units_Z 4
_cell_length_a 14.5968(2)
_cell_length_b 18.6325(3)
_cell_length_c 15.3796(2)
_cell_measurement_reflns_used 6590
_cell_measurement_temperature 150(2)
_cell_measurement_theta_max 30
_cell_measurement_theta_min 1.5
_cell_volume 4182.86(10)
_computing_cell_refinement 'HKL Scalepack (Otwinowski & Minor 1997)'
_computing_data_collection 'Collect (Nonius BV, 1997-2000)'
_computing_data_reduction 'HKL Denzo and Scalepack (Otwinowski & Minor 1997)'
_computing_molecular_graphics 'WinGX, (Farrugia, 1999)'
_computing_publication_material 'WinGX, (Farrugia, 1999)'
_computing_structure_refinement 'SHELXL-97 (Sheldrick, 1997)'
_computing_structure_solution 'SHELXL-97 (Sheldrick, 1997)'
_diffrn_ambient_temperature 293(2)
_diffrn_measured_fraction_theta_full 0.999
_diffrn_measured_fraction_theta_max 0.999
_diffrn_measurement_device '95mm CCD camera on \k-goniostat'
_diffrn_measurement_device_type KappaCCD
_diffrn_measurement_method \w
_diffrn_radiation_monochromator graphite
_diffrn_radiation_source 'fine-focus sealed tube'
_diffrn_radiation_type MoK\a
_diffrn_radiation_wavelength 0.71073
_diffrn_reflns_av_R_equivalents 0.0783
_diffrn_reflns_av_sigmaI/netI 0.0402
_diffrn_reflns_limit_h_max 18
_diffrn_reflns_limit_h_min 0
_diffrn_reflns_limit_k_max 0
_diffrn_reflns_limit_k_min -23
_diffrn_reflns_limit_l_max 19
_diffrn_reflns_limit_l_min 0
_diffrn_reflns_number 50728
_diffrn_reflns_theta_full 27.00
_diffrn_reflns_theta_max 27.00
_diffrn_reflns_theta_min 1.72
_diffrn_standards_decay_% 0
_exptl_absorpt_coefficient_mu 2.165
_exptl_absorpt_correction_T_max 0.904
_exptl_absorpt_correction_T_min 0.669
_exptl_absorpt_correction_type gaussian
_exptl_absorpt_process_details
;
P. Coppens, L. Leiserowitz, D Rabinovich, Acta Cryst.
(1965), 18, 1035-1038
;
_exptl_crystal_colour colourless
_exptl_crystal_density_diffrn 2.481
_exptl_crystal_density_meas ?
_exptl_crystal_density_method 'not measured'
_exptl_crystal_description block
_exptl_crystal_F_000 3048
_exptl_crystal_size_max 0.20
_exptl_crystal_size_mid 0.05
_exptl_crystal_size_min 0.05
_refine_diff_density_max 0.86
_refine_diff_density_min -0.93
_refine_diff_density_rms 0.13
_refine_ls_extinction_coef none
_refine_ls_extinction_method none
_refine_ls_goodness_of_fit_ref 1.070
_refine_ls_hydrogen_treatment mixed
_refine_ls_matrix_type full
_refine_ls_number_parameters 320
_refine_ls_number_reflns 4710
_refine_ls_number_restraints 1
_refine_ls_restrained_S_all 1.072
_refine_ls_R_factor_all 0.0548
_refine_ls_R_factor_gt 0.0373
_refine_ls_shift/su_max 0.001
_refine_ls_shift/su_mean 0.000
_refine_ls_structure_factor_coef Fsqd
_refine_ls_weighting_details 'calc w=1/[\s^2^(Fo^2^)+(0.0472P)^2^+15.3297P] where P=(Fo^2^+2Fc^2^)/3'
_refine_ls_weighting_scheme calc
_refine_ls_wR_factor_gt 0.0973
_refine_ls_wR_factor_ref 0.1039
_reflns_number_gt 3755
_reflns_number_total 4710
_reflns_threshold_expression >2sigma(I)
_cod_data_source_file b419301f.txt
_cod_data_source_block compound_5
_cod_depositor_comments
;
The following automatic conversions were performed:
'_symmetry_cell_setting' value 'Orthorhombic' changed to 'orthorhombic'
according to '/home/saulius/struct/CIF-dictionaries/cif_core.dic'
dictionary named 'cif_core.dic' version 2.4.1 from 2010-06-29.

Automatic conversion script
Id: cif_fix_enum 1527 2010-12-29 10:47:43Z saulius 

The following automatic conversions were performed:

'_exptl_crystal_density_meas' value 'none' was changed to '?' - the
value is perceived as not measured.

Automatic conversion script
Id: cif_fix_values 3008 2015-01-20 13:52:24Z robertas 
;
_cod_original_cell_volume 4182.87(10)
_cod_original_sg_symbol_H-M Pnma
_cod_original_formula_sum 'C12.50 H47 Mo7 N8.50 Na2 O33'
_cod_database_code 7008230

loop_
_symmetry_equiv_pos_as_xyz
'x, y, z'
'-x+1/2, -y, z+1/2'
'-x, y+1/2, -z'
'x+1/2, -y+1/2, -z+1/2'
'-x, -y, -z'
'x-1/2, y, -z-1/2'
'x, -y-1/2, z'
'-x-1/2, y-1/2, z-1/2'

loop_
_atom_site_label
_atom_site_type_symbol
_atom_site_fract_x
_atom_site_fract_y
_atom_site_fract_z
_atom_site_U_iso_or_equiv
_atom_site_adp_type
_atom_site_occupancy
_atom_site_symmetry_multiplicity
_atom_site_calc_flag
_atom_site_refinement_flags
_atom_site_disorder_assembly
_atom_site_disorder_group
C1 C 0.5651(5) 0.4976(4) 0.1267(5) 0.0637(19) Uani 1 1 d . E .
H1A H 0.5232 0.5245 0.0901 0.076 Uiso 1 1 calc R . .
H1B H 0.6037 0.4686 0.0894 0.076 Uiso 1 1 calc R . .
C2 C 0.5764(5) 0.4108(3) 0.2415(5) 0.0560(17) Uani 1 1 d . . .
H2A H 0.6161 0.3812 0.2058 0.067 Uiso 1 1 calc R . .
H2B H 0.5417 0.3794 0.2796 0.067 Uiso 1 1 calc R . .
C3 C 0.4533(4) 0.4953(3) 0.2400(4) 0.0442(14) Uani 1 1 d . . .
H3A H 0.4180 0.4647 0.2785 0.053 Uiso 1 1 calc R . .
H3B H 0.4108 0.5218 0.2036 0.053 Uiso 1 1 calc R . .
C4 C 0.5722(4) 0.5054(3) 0.3484(4) 0.0459(14) Uani 1 1 d . . .
H4A H 0.5375 0.4754 0.3880 0.055 Uiso 1 1 calc R . .
H4B H 0.6087 0.5384 0.3827 0.055 Uiso 1 1 calc R . .
C5 C 0.5635(5) 0.5925(3) 0.2324(4) 0.0532(16) Uani 1 1 d . E .
H5A H 0.5225 0.6205 0.1960 0.064 Uiso 1 1 calc R . .
H5B H 0.6006 0.6256 0.2661 0.064 Uiso 1 1 calc R . .
C6 C 0.6870(5) 0.5067(4) 0.2353(5) 0.067(2) Uani 1 1 d . E .
H6A H 0.7275 0.4774 0.2001 0.081 Uiso 1 1 calc R . .
H6B H 0.7242 0.5396 0.2691 0.081 Uiso 1 1 calc R . .
N1 N 0.6330(4) 0.4601(3) 0.2945(3) 0.0501(13) Uani 1 1 d . . .
N2 N 0.5087(3) 0.5462(2) 0.2922(3) 0.0399(10) Uani 1 1 d . . .
N3 N 0.5130(4) 0.4511(3) 0.1854(3) 0.0474(12) Uani 1 1 d . . .
N4 N 0.6228(4) 0.5483(3) 0.1775(4) 0.0586(15) Uani 1 1 d . . .
O1 O 0.2109(6) 0.2500 0.1989(6) 0.126(4) Uani 1 2 d S . .
O2 O 0.4028(3) 0.3357(2) 0.1084(3) 0.0480(10) Uani 1 1 d . . .
O3 O 0.6088(4) 0.2500 0.1316(4) 0.0425(13) Uani 1 2 d S . .
O4 O 0.3814(5) 0.2500 -0.1057(5) 0.083(2) Uani 1 2 d S . .
O5 O 0.9000(4) 0.6226(3) 0.0807(4) 0.0573(15) Uani 0.80 1 d P A 1
O6 O 0.7615(6) 0.5960(6) -0.0674(6) 0.063(3) Uani 0.50 1 d P B 1
O11 O 0.3310(3) 0.2500 0.7060(3) 0.0336(11) Uani 1 2 d S . .
O12 O 0.4714(3) 0.2500 0.5842(3) 0.0365(12) Uani 1 2 d S . .
O13 O 0.6139(4) 0.2500 0.4579(4) 0.0427(13) Uani 1 2 d S . .
O14 O 0.3576(3) 0.2500 0.4487(3) 0.0269(10) Uani 1 2 d S . .
O15 O 0.5031(3) 0.2500 0.3132(3) 0.0382(12) Uani 1 2 d S . .
O16 O 0.4735(2) 0.34967(19) 0.4445(2) 0.0357(8) Uani 1 1 d . . .
O17 O 0.3251(2) 0.34727(18) 0.5665(2) 0.0305(7) Uani 1 1 d . . .
O18 O 0.3478(3) 0.4573(2) 0.4384(2) 0.0408(9) Uani 1 1 d . . .
O19 O 0.2095(2) 0.35223(18) 0.4447(2) 0.0299(7) Uani 1 1 d . . .
O20 O 0.3372(3) 0.35342(19) 0.3150(2) 0.0366(8) Uani 1 1 d . . .
O21 O 0.5596(2) 0.3508(2) -0.0494(2) 0.0365(8) Uani 1 1 d . . .
O22 O 0.6874(3) 0.4563(2) -0.0735(2) 0.0393(9) Uani 1 1 d . . .
O23 O 0.6813(2) 0.34986(18) -0.1927(2) 0.0321(8) Uani 1 1 d . . .
O24 O 0.6988(3) 0.2500 -0.0853(3) 0.0257(10) Uani 1 2 d S . .
O25 O 0.5454(4) 0.2500 -0.2176(3) 0.0377(12) Uani 1 2 d S . .
O26 O 0.6892(4) 0.2500 -0.3315(3) 0.0380(12) Uani 1 2 d S . .
Na1 Na 0.3654(2) 0.2500 0.2203(2) 0.0440(7) Uani 1 2 d S . .
Na2 Na 0.4790(2) 0.2500 0.0187(2) 0.0463(8) Uani 1 2 d S . .
Mo1 Mo 0.34113(3) 0.36590(2) 0.42542(3) 0.02869(12) Uani 1 1 d . . .
Mo2 Mo 0.35295(4) 0.2500 0.59464(4) 0.02712(14) Uani 1 2 d S . .
Mo3 Mo 0.50076(4) 0.2500 0.42436(4) 0.03419(16) Uani 1 2 d S . .
Mo4 Mo 0.67427(3) 0.36431(2) -0.06817(3) 0.02858(12) Uani 1 1 d . . .
Mo5 Mo 0.66191(4) 0.2500 -0.22129(4) 0.02998(15) Uani 1 2 d S . .
O5' O 0.803(2) 0.6751(17) 0.049(2) 0.087(8) Uiso 0.20 1 d P C 2
O6' O 0.7188(8) 0.5873(6) 0.0160(8) 0.084(3) Uiso 0.50 1 d P D 2
C C 0.702(3) 0.584(2) 0.141(2) 0.090(11) Uiso 0.25 1 d PD E 1
N N 0.6537(18) 0.6148(16) 0.0702(17) 0.076(7) Uiso 0.25 1 d PD E 1

loop_
_atom_site_aniso_label
_atom_site_aniso_U_11
_atom_site_aniso_U_22
_atom_site_aniso_U_33
_atom_site_aniso_U_23
_atom_site_aniso_U_13
_atom_site_aniso_U_12
C1 0.088(5) 0.060(4) 0.043(4) -0.012(3) 0.005(4) 0.004(4)
C2 0.074(4) 0.029(3) 0.065(4) -0.009(3) -0.018(4) 0.007(3)
C3 0.049(3) 0.044(3) 0.039(3) 0.005(3) -0.012(3) -0.004(3)
C4 0.058(4) 0.040(3) 0.040(3) -0.005(3) -0.016(3) -0.001(3)
C5 0.077(5) 0.030(3) 0.052(4) -0.004(3) -0.005(3) -0.007(3)
C6 0.053(4) 0.068(5) 0.081(5) -0.016(4) -0.004(4) 0.001(4)
N1 0.054(3) 0.042(3) 0.054(3) -0.005(2) -0.014(2) 0.005(2)
N2 0.055(3) 0.032(2) 0.033(2) -0.003(2) -0.001(2) 0.005(2)
N3 0.070(3) 0.030(2) 0.042(3) -0.007(2) -0.016(2) 0.000(2)
N4 0.067(4) 0.054(3) 0.055(3) -0.012(3) 0.016(3) -0.014(3)
O1 0.050(5) 0.264(14) 0.066(5) 0.000 -0.013(4) 0.000
O2 0.058(3) 0.042(2) 0.044(2) -0.0061(19) 0.0011(19) -0.002(2)
O3 0.052(3) 0.038(3) 0.037(3) 0.000 0.010(3) 0.000
O4 0.071(5) 0.133(7) 0.046(4) 0.000 -0.013(4) 0.000
O5 0.066(4) 0.060(3) 0.046(3) 0.004(3) 0.011(3) -0.014(3)
O6 0.046(5) 0.087(7) 0.057(6) -0.028(5) -0.008(4) 0.021(5)
O11 0.042(3) 0.036(3) 0.022(2) 0.000 -0.005(2) 0.000
O12 0.033(3) 0.045(3) 0.031(3) 0.000 -0.007(2) 0.000
O13 0.035(3) 0.056(3) 0.037(3) 0.000 0.000(2) 0.000
O14 0.029(2) 0.028(2) 0.024(2) 0.000 -0.0004(19) 0.000
O15 0.040(3) 0.042(3) 0.033(3) 0.000 -0.003(2) 0.000
O16 0.0357(18) 0.037(2) 0.0342(19) -0.0018(16) -0.0007(15) -0.0074(16)
O17 0.0390(19) 0.0261(17) 0.0263(17) -0.0016(14) -0.0003(14) -0.0045(15)
O18 0.054(2) 0.0317(19) 0.037(2) 0.0017(16) 0.0054(17) -0.0062(17)
O19 0.0356(18) 0.0300(18) 0.0243(17) 0.0006(14) 0.0005(14) -0.0013(15)
O20 0.049(2) 0.0355(19) 0.0257(18) 0.0002(15) 0.0010(15) 0.0016(17)
O21 0.0339(18) 0.040(2) 0.0350(19) -0.0007(16) -0.0029(15) 0.0056(16)
O22 0.053(2) 0.0312(19) 0.034(2) 0.0033(16) -0.0061(17) 0.0007(17)
O23 0.045(2) 0.0277(17) 0.0240(17) 0.0035(14) -0.0046(15) -0.0005(15)
O24 0.035(2) 0.021(2) 0.022(2) 0.000 0.0013(19) 0.000
O25 0.040(3) 0.037(3) 0.036(3) 0.000 -0.005(2) 0.000
O26 0.053(3) 0.038(3) 0.023(3) 0.000 -0.002(2) 0.000
Na1 0.0450(17) 0.0500(18) 0.0369(17) 0.000 -0.0004(14) 0.000
Na2 0.0503(18) 0.0452(18) 0.0433(18) 0.000 0.0072(15) 0.000
Mo1 0.0353(2) 0.0263(2) 0.0245(2) 0.00106(16) 0.00104(16) -0.00158(17)
Mo2 0.0320(3) 0.0276(3) 0.0217(3) 0.000 -0.0022(2) 0.000
Mo3 0.0299(3) 0.0408(4) 0.0318(3) 0.000 -0.0002(3) 0.000
Mo4 0.0353(2) 0.0240(2) 0.0264(2) 0.00026(16) -0.00127(17) 0.00220(17)
Mo5 0.0391(3) 0.0287(3) 0.0222(3) 0.000 -0.0019(2) 0.000

loop_
_atom_type_symbol
_atom_type_description
_atom_type_scat_dispersion_real
_atom_type_scat_dispersion_imag
_atom_type_scat_source
C C 0.0033 0.0016 'International Tables Vol C Tables 4.2.6.8 and 6.1.1.4'
H H 0.0000 0.0000 'International Tables Vol C Tables 4.2.6.8 and 6.1.1.4'
N N 0.0061 0.0033 'International Tables Vol C Tables 4.2.6.8 and 6.1.1.4'
O O 0.0106 0.0060 'International Tables Vol C Tables 4.2.6.8 and 6.1.1.4'
Na Na 0.0362 0.0249 'International Tables Vol C Tables 4.2.6.8 and 6.1.1.4'
Mo Mo -1.6832 0.6857 'International Tables Vol C Tables 4.2.6.8 and 6.1.1.4'

loop_
_geom_angle_atom_site_label_1
_geom_angle_atom_site_label_2
_geom_angle_atom_site_label_3
_geom_angle
_geom_angle_site_symmetry_1
_geom_angle_site_symmetry_3
_geom_angle_publ_flag
N3 C1 N4 110.3(5) . . ?
N3 C2 N1 110.9(5) . . ?
N3 C3 N2 110.3(5) . . ?
N2 C4 N1 110.0(5) . . ?
N4 C5 N2 110.3(5) . . ?
N1 C6 N4 109.4(6) . . ?
C4 N1 C2 109.2(5) . . ?
C4 N1 C6 109.3(5) . . ?
C2 N1 C6 108.8(5) . . ?
C4 N2 C3 109.2(4) . . ?
C4 N2 C5 108.8(5) . . ?
C3 N2 C5 109.2(4) . . ?
C1 N3 C3 109.2(5) . . ?
C1 N3 C2 109.7(6) . . ?
C3 N3 C2 108.9(5) . . ?
C N4 C5 116.1(16) . . ?
C N4 C1 122.5(15) . . ?
C5 N4 C1 109.0(6) . . ?
C N4 C6 88.3(12) . . ?
C5 N4 C6 108.5(5) . . ?
C1 N4 C6 109.6(5) . . ?
Na2 O2 Na1 94.33(16) . . ?
Mo2 O11 Mo5 106.0(2) . 6_556 ?
Mo2 O12 Mo3 105.2(2) . . ?
Mo3 O14 Mo1 94.52(12) . 7_565 ?
Mo3 O14 Mo1 94.52(12) . . ?
Mo1 O14 Mo1 157.4(2) 7_565 . ?
Mo3 O14 Mo2 101.91(19) . . ?
Mo1 O14 Mo2 99.17(12) 7_565 . ?
Mo1 O14 Mo2 99.17(12) . . ?
Mo3 O15 Na1 124.2(3) . . ?
Mo3 O16 Mo1 108.99(17) . . ?
Mo2 O17 Mo1 110.46(15) . . ?
Mo2 O17 Mo4 110.10(16) . 6_556 ?
Mo1 O17 Mo4 95.35(13) . 6_556 ?
Mo1 O19 Mo4 112.64(16) . 6_556 ?
Mo1 O20 Na1 133.6(2) . . ?
Mo4 O21 Na2 130.7(2) . . ?
Mo5 O23 Mo4 110.57(16) . . ?
Mo5 O24 Mo4 94.37(12) . . ?
Mo5 O24 Mo4 94.37(12) . 7_565 ?
Mo4 O24 Mo4 156.4(2) . 7_565 ?
Mo5 O24 Mo2 100.77(18) . 6_656 ?
Mo4 O24 Mo2 99.89(12) . 6_656 ?
Mo4 O24 Mo2 99.89(12) 7_565 6_656 ?
O1 Na1 O2 96.9(2) . 7_565 ?
O1 Na1 O2 96.9(2) . . ?
O2 Na1 O2 83.0(2) 7_565 . ?
O1 Na1 O20 85.41(19) . . ?
O2 Na1 O20 169.53(17) 7_565 . ?
O2 Na1 O20 86.63(13) . . ?
O1 Na1 O20 85.41(19) . 7_565 ?
O2 Na1 O20 86.63(13) 7_565 7_565 ?
O2 Na1 O20 169.53(17) . 7_565 ?
O20 Na1 O20 103.8(2) . 7_565 ?
O1 Na1 O15 153.0(3) . . ?
O2 Na1 O15 103.20(17) 7_565 . ?
O2 Na1 O15 103.20(17) . . ?
O20 Na1 O15 78.05(14) . . ?
O20 Na1 O15 78.05(14) 7_565 . ?
O1 Na1 Na2 109.8(3) . . ?
O2 Na1 Na2 42.55(11) 7_565 . ?
O2 Na1 Na2 42.55(11) . . ?
O20 Na1 Na2 127.09(11) . . ?
O20 Na1 Na2 127.09(11) 7_565 . ?
O15 Na1 Na2 97.24(16) . . ?
O1 Na1 Mo3 130.5(3) . . ?
O2 Na1 Mo3 118.89(13) 7_565 . ?
O2 Na1 Mo3 118.89(13) . . ?
O20 Na1 Mo3 65.60(11) . . ?
O20 Na1 Mo3 65.60(11) 7_565 . ?
O15 Na1 Mo3 22.42(13) . . ?
Na2 Na1 Mo3 119.66(11) . . ?
O4 Na2 O2 100.7(2) . . ?
O4 Na2 O2 100.7(2) . 7_565 ?
O2 Na2 O2 84.0(2) . 7_565 ?
O4 Na2 O21 86.79(17) . 7_565 ?
O2 Na2 O21 169.65(19) . 7_565 ?
O2 Na2 O21 87.60(13) 7_565 7_565 ?
O4 Na2 O21 86.79(17) . . ?
O2 Na2 O21 87.60(13) . . ?
O2 Na2 O21 169.65(19) 7_565 . ?
O21 Na2 O21 100.0(2) 7_565 . ?
O4 Na2 O3 169.2(3) . . ?
O2 Na2 O3 87.27(17) . . ?
O2 Na2 O3 87.27(17) 7_565 . ?
O21 Na2 O3 86.26(14) 7_565 . ?
O21 Na2 O3 86.26(14) . . ?
O4 Na2 Na1 115.2(2) . . ?
O2 Na2 Na1 43.11(11) . . ?
O2 Na2 Na1 43.11(11) 7_565 . ?
O21 Na2 Na1 127.09(11) 7_565 . ?
O21 Na2 Na1 127.09(11) . . ?
O3 Na2 Na1 75.62(15) . . ?
O20 Mo1 O18 104.57(17) . . ?
O20 Mo1 O19 95.69(16) . . ?
O18 Mo1 O19 99.61(16) . . ?
O20 Mo1 O16 99.16(17) . . ?
O18 Mo1 O16 94.51(17) . . ?
O19 Mo1 O16 156.22(15) . . ?
O20 Mo1 O14 91.83(17) . . ?
O18 Mo1 O14 161.29(18) . . ?
O19 Mo1 O14 87.43(15) . . ?
O16 Mo1 O14 73.69(16) . . ?
O20 Mo1 O17 161.34(15) . . ?
O18 Mo1 O17 92.72(15) . . ?
O19 Mo1 O17 74.19(13) . . ?
O16 Mo1 O17 86.18(14) . . ?
O14 Mo1 O17 72.40(15) . . ?
O20 Mo1 Mo3 85.84(12) . . ?
O18 Mo1 Mo3 129.26(13) . . ?
O19 Mo1 Mo3 129.14(10) . . ?
O16 Mo1 Mo3 34.94(10) . . ?
O14 Mo1 Mo3 41.77(12) . . ?
O17 Mo1 Mo3 88.61(9) . . ?
O12 Mo2 O11 105.9(2) . . ?
O12 Mo2 O17 101.01(11) . 7_565 ?
O11 Mo2 O17 100.59(11) . 7_565 ?
O12 Mo2 O17 101.01(11) . . ?
O11 Mo2 O17 100.59(11) . . ?
O17 Mo2 O17 143.8(2) 7_565 . ?
O12 Mo2 O14 82.9(2) . . ?
O11 Mo2 O14 171.1(2) . . ?
O17 Mo2 O14 77.28(10) 7_565 . ?
O17 Mo2 O14 77.28(10) . . ?
O12 Mo2 O24 171.0(2) . 6_556 ?
O11 Mo2 O24 83.0(2) . 6_556 ?
O17 Mo2 O24 76.88(11) 7_565 6_556 ?
O17 Mo2 O24 76.88(11) . 6_556 ?
O14 Mo2 O24 88.08(16) . 6_556 ?
O15 Mo3 O13 106.2(3) . . ?
O15 Mo3 O16 99.51(11) . . ?
O13 Mo3 O16 98.58(12) . . ?
O15 Mo3 O16 99.51(11) . 7_565 ?
O13 Mo3 O16 98.58(11) . 7_565 ?
O16 Mo3 O16 149.6(2) . 7_565 ?
O15 Mo3 O14 101.3(2) . . ?
O13 Mo3 O14 152.5(2) . . ?
O16 Mo3 O14 76.60(11) . . ?
O16 Mo3 O14 76.60(11) 7_565 . ?
O15 Mo3 O12 171.3(2) . . ?
O13 Mo3 O12 82.6(2) . . ?
O16 Mo3 O12 78.80(11) . . ?
O16 Mo3 O12 78.80(11) 7_565 . ?
O14 Mo3 O12 69.94(17) . . ?
O15 Mo3 Mo1 91.13(13) . 7_565 ?
O13 Mo3 Mo1 134.31(6) . 7_565 ?
O16 Mo3 Mo1 120.25(11) . 7_565 ?
O16 Mo3 Mo1 36.07(11) 7_565 7_565 ?
O14 Mo3 Mo1 43.71(3) . 7_565 ?
O12 Mo3 Mo1 82.47(9) . 7_565 ?
O15 Mo3 Mo1 91.13(13) . . ?
O13 Mo3 Mo1 134.31(6) . . ?
O16 Mo3 Mo1 36.07(11) . . ?
O16 Mo3 Mo1 120.25(11) 7_565 . ?
O14 Mo3 Mo1 43.71(3) . . ?
O12 Mo3 Mo1 82.47(9) . . ?
Mo1 Mo3 Mo1 85.65(2) 7_565 . ?
O15 Mo3 Na1 33.35(18) . . ?
O13 Mo3 Na1 139.54(19) . . ?
O16 Mo3 Na1 91.51(11) . . ?
O16 Mo3 Na1 91.51(11) 7_565 . ?
O14 Mo3 Na1 67.97(13) . . ?
O12 Mo3 Na1 137.91(13) . . ?
Mo1 Mo3 Na1 67.26(4) 7_565 . ?
Mo1 Mo3 Na1 67.26(4) . . ?
O21 Mo4 O22 105.19(18) . . ?
O21 Mo4 O23 101.38(16) . . ?
O22 Mo4 O23 94.89(16) . . ?
O21 Mo4 O19 94.33(16) . 6_656 ?
O22 Mo4 O19 97.43(15) . 6_656 ?
O23 Mo4 O19 156.74(15) . 6_656 ?
O21 Mo4 O24 92.12(18) . . ?
O22 Mo4 O24 161.39(18) . . ?
O23 Mo4 O24 74.66(15) . . ?
O19 Mo4 O24 87.83(15) 6_656 . ?
O21 Mo4 O17 160.38(15) . 6_656 ?
O22 Mo4 O17 91.83(16) . 6_656 ?
O23 Mo4 O17 86.51(14) . 6_656 ?
O19 Mo4 O17 73.48(13) 6_656 6_656 ?
O24 Mo4 O17 72.48(15) . 6_656 ?
O21 Mo4 Mo5 88.33(12) . . ?
O22 Mo4 Mo5 129.49(12) . . ?
O23 Mo4 Mo5 34.68(10) . . ?
O19 Mo4 Mo5 130.45(10) 6_656 . ?
O24 Mo4 Mo5 42.62(12) . . ?
O17 Mo4 Mo5 88.23(9) 6_656 . ?
O25 Mo5 O26 105.1(3) . . ?
O25 Mo5 O23 97.97(12) . . ?
O26 Mo5 O23 100.85(11) . . ?
O25 Mo5 O23 97.97(12) . 7_565 ?
O26 Mo5 O23 100.85(11) . 7_565 ?
O23 Mo5 O23 148.6(2) . 7_565 ?
O25 Mo5 O24 102.5(2) . . ?
O26 Mo5 O24 152.3(2) . . ?
O23 Mo5 O24 75.10(10) . . ?
O23 Mo5 O24 75.10(10) 7_565 . ?
O25 Mo5 O11 172.7(2) . 6_656 ?
O26 Mo5 O11 82.2(2) . 6_656 ?
O23 Mo5 O11 80.37(11) . 6_656 ?
O23 Mo5 O11 80.37(11) 7_565 6_656 ?
O24 Mo5 O11 70.13(17) . 6_656 ?
O25 Mo5 Mo4 91.85(13) . . ?
O26 Mo5 Mo4 135.05(6) . . ?
O23 Mo5 Mo4 34.75(10) . . ?
O23 Mo5 Mo4 117.88(10) 7_565 . ?
O24 Mo5 Mo4 43.01(3) . . ?
O11 Mo5 Mo4 82.72(8) 6_656 . ?
O25 Mo5 Mo4 91.85(13) . 7_565 ?
O26 Mo5 Mo4 135.05(6) . 7_565 ?
O23 Mo5 Mo4 117.88(10) . 7_565 ?
O23 Mo5 Mo4 34.75(10) 7_565 7_565 ?
O24 Mo5 Mo4 43.01(3) . 7_565 ?
O11 Mo5 Mo4 82.72(8) 6_656 7_565 ?
Mo4 Mo5 Mo4 84.08(2) . 7_565 ?
N C N4 95(2) . . ?

loop_
_geom_bond_atom_site_label_1
_geom_bond_atom_site_label_2
_geom_bond_distance
_geom_bond_site_symmetry_2
_geom_bond_publ_flag
C1 N3 1.465(9) . ?
C1 N4 1.487(9) . ?
C2 N3 1.471(8) . ?
C2 N1 1.480(8) . ?
C3 N3 1.465(8) . ?
C3 N2 1.482(7) . ?
C4 N2 1.478(7) . ?
C4 N1 1.478(8) . ?
C5 N4 1.464(8) . ?
C5 N2 1.494(8) . ?
C6 N1 1.484(9) . ?
C6 N4 1.507(10) . ?
N4 C 1.44(4) . ?
O1 Na1 2.279(9) . ?
O2 Na2 2.385(5) . ?
O2 Na1 2.411(5) . ?
O3 Na2 2.571(7) . ?
O4 Na2 2.385(8) . ?
O11 Mo2 1.743(5) . ?
O11 Mo5 2.479(5) 6_556 ?
O12 Mo2 1.737(5) . ?
O12 Mo3 2.495(5) . ?
O13 Mo3 1.730(5) . ?
O14 Mo3 2.123(5) . ?
O14 Mo1 2.2023(10) 7_565 ?
O14 Mo1 2.2023(10) . ?
O14 Mo2 2.245(5) . ?
O15 Mo3 1.711(5) . ?
O15 Na1 2.466(6) . ?
O16 Mo3 1.924(4) . ?
O16 Mo1 1.978(4) . ?
O17 Mo2 1.907(3) . ?
O17 Mo1 2.210(3) . ?
O17 Mo4 2.225(4) 6_556 ?
O18 Mo1 1.717(4) . ?
O19 Mo1 1.960(3) . ?
O19 Mo4 1.980(3) 6_556 ?
O20 Mo1 1.716(4) . ?
O20 Na1 2.450(4) . ?
O21 Mo4 1.717(4) . ?
O21 Na2 2.451(4) . ?
O22 Mo4 1.727(4) . ?
O23 Mo5 1.933(3) . ?
O23 Mo4 1.936(3) . ?
O24 Mo5 2.160(4) . ?
O24 Mo4 2.1756(10) . ?
O24 Mo4 2.1756(10) 7_565 ?
O24 Mo2 2.255(5) 6_656 ?
O25 Mo5 1.701(5) . ?
O26 Mo5 1.741(5) . ?
Na1 O2 2.411(5) 7_565 ?
Na1 O20 2.450(4) 7_565 ?
Na1 Na2 3.517(5) . ?
Na1 Mo3 3.708(3) . ?
Na2 O2 2.385(5) 7_565 ?
Na2 O21 2.451(4) 7_565 ?
Mo1 Mo3 3.1770(6) . ?
Mo2 O17 1.907(3) 7_565 ?
Mo2 O24 2.255(5) 6_556 ?
Mo3 O16 1.924(4) 7_565 ?
Mo3 Mo1 3.1770(6) 7_565 ?
Mo4 O19 1.980(3) 6_656 ?
Mo4 O17 2.225(4) 6_656 ?
Mo4 Mo5 3.1804(6) . ?
Mo5 O23 1.933(3) 7_565 ?
Mo5 O11 2.479(5) 6_656 ?
Mo5 Mo4 3.1804(6) 7_565 ?
C N 1.415(19) . ?
